data_7056497
loop_
_publ_author_name
'Gholizadeh Dogaheh, Samira'
'Khanmohammadi, Hamid'
'Sa\~nudo, E. Carolina'

_publ_section_title
;
 Double decker luminescent Ytterbium and Erbium SMMs with symmetric and
 asymmetric Schiff base ligands
;
_journal_name_full 'New J. Chem.'
_journal_paper_doi 10.1039/C7NJ01842H
_journal_year 2017
_chemical_formula_moiety '2(C112 H72 N10 O14 Yb3), 2(C5 H7 N2), 11(C2 H3 N)'
_chemical_formula_sum 'C256 H191 N35 O28 Yb6'
_chemical_formula_weight 5243.69
_space_group_crystal_system monoclinic
_space_group_IT_number 14
_space_group_name_Hall '-P 2ybc'
_space_group_name_H-M_alt 'P 1 21/c 1'
_symmetry_space_group_name_Hall '-P 2ybc'
_symmetry_space_group_name_H-M 'P 1 21/c 1'
_atom_sites_solution_hydrogens geom
_audit_creation_method SHELXL-2014/7
_audit_update_record
;
2017-02-15 deposited with the CCDC.
2017-08-03 downloaded from the CCDC.
;
_cell_angle_alpha 90
_cell_angle_beta 101.535(3)
_cell_angle_gamma 90
_cell_formula_units_Z 2
_cell_length_a 13.6388(8)
_cell_length_b 25.3478(13)
_cell_length_c 31.3489(16)
_cell_measurement_reflns_used 4653
_cell_measurement_temperature 100(2)
_cell_measurement_theta_max 21.00
_cell_measurement_theta_min 2.39
_cell_volume 10618.8(10)
_computing_cell_refinement 'Bruker SAINT'
_computing_data_collection 'Bruker APEX2'
_computing_data_reduction 'Bruker SAINT'
_computing_structure_refinement 'SHELXL-2014 (Sheldrick 2014)''
_computing_structure_solution 'SHELXS-97 (Sheldrick 2008)'
_diffrn_ambient_temperature 100(2)
_diffrn_measured_fraction_theta_full 0.997
_diffrn_measured_fraction_theta_max 0.840
_diffrn_measurement_device_type 'Bruker APEX-II CCD'
_diffrn_measurement_method '\f and \w scans'
_diffrn_radiation_wavelength 1.5478
_diffrn_reflns_av_R_equivalents 0.1181
_diffrn_reflns_av_unetI/netI 0.1454
_diffrn_reflns_Laue_measured_fraction_full 0.997
_diffrn_reflns_Laue_measured_fraction_max 0.840
_diffrn_reflns_limit_h_max 14
_diffrn_reflns_limit_h_min -11
_diffrn_reflns_limit_k_max 28
_diffrn_reflns_limit_k_min -28
_diffrn_reflns_limit_l_max 36
_diffrn_reflns_limit_l_min -33
_diffrn_reflns_number 50591
_diffrn_reflns_point_group_measured_fraction_full 0.997
_diffrn_reflns_point_group_measured_fraction_max 0.840
_diffrn_reflns_theta_full 25.000
_diffrn_reflns_theta_max 65.526
_diffrn_reflns_theta_min 2.269
_exptl_absorpt_coefficient_mu 5.267
_exptl_absorpt_correction_type multi-scan
_exptl_absorpt_process_details SADABS-APEXII
_exptl_crystal_colour YELLOW
_exptl_crystal_density_diffrn 1.640
_exptl_crystal_description PLATE
_exptl_crystal_F_000 1210
_exptl_crystal_size_max 0.25
_exptl_crystal_size_mid 0.18
_exptl_crystal_size_min 0.08
_exptl_transmission_factor_max 0.656
_exptl_transmission_factor_min 0.369
_refine_diff_density_max 1.562
_refine_diff_density_min -1.353
_refine_diff_density_rms 0.178
_refine_ls_extinction_method none
_refine_ls_goodness_of_fit_ref 1.021
_refine_ls_hydrogen_treatment constr
_refine_ls_matrix_type full
_refine_ls_number_parameters 1458
_refine_ls_number_reflns 15182
_refine_ls_number_restraints 164
_refine_ls_restrained_S_all 1.024
_refine_ls_R_factor_all 0.1182
_refine_ls_R_factor_gt 0.0614
_refine_ls_shift/su_max 0.002
_refine_ls_shift/su_mean 0.000
_refine_ls_structure_factor_coef Fsqd
_refine_ls_weighting_details 'w=1/[\s^2^(Fo^2^)+(0.0751P)^2^] where P=(Fo^2^+2Fc^2^)/3'
_refine_ls_weighting_scheme calc
_refine_ls_wR_factor_gt 0.1414
_refine_ls_wR_factor_ref 0.1673
_reflns_Friedel_coverage 0.000
_reflns_number_gt 9483
_reflns_number_total 15182
_reflns_threshold_expression 'I > 2\s(I)'
_cod_data_source_file c7nj01842h2.cif
_cod_data_source_block 1295SYMYbAPy_0m_a
_cod_database_code 7056497
_shelx_shelxl_version_number 2014/7
_shelx_space_group_comment
;
The symmetry employed for this shelxl refinement is uniquely defined
by the following loop, which should always be used as a source of
symmetry information in preference to the above space-group names.
They are only intended as comments.
;
_shelx_estimated_absorpt_t_min 0.4315
_shelx_estimated_absorpt_t_max 0.7451

loop_
_space_group_symop_operation_xyz
'x, y, z'
'-x, y+1/2, -z+1/2'
'-x, -y, -z'
'x, -y-1/2, z-1/2'

loop_
_atom_site_label
_atom_site_type_symbol
_atom_site_fract_x
_atom_site_fract_y
_atom_site_fract_z
_atom_site_U_iso_or_equiv
_atom_site_adp_type
_atom_site_occupancy
_atom_site_site_symmetry_order
_atom_site_calc_flag
_atom_site_refinement_flags_posn
_atom_site_refinement_flags_adp
_atom_site_refinement_flags_occupancy
_atom_site_disorder_assembly
_atom_site_disorder_group
C1A C -0.0002(6) 0.5965(2) 0.6342(3) 0.047(4) Uani 1 1 d G . . . .
C2A C -0.0807(5) 0.5617(3) 0.6268(3) 0.056(4) Uani 1 1 d G . . . .
H2A H -0.1440 0.5734 0.6292 0.067 Uiso 1 1 calc R U . . .
C3A C -0.0666(6) 0.5096(3) 0.6156(3) 0.048(4) Uani 1 1 d G . . . .
H3A H -0.1205 0.4864 0.6106 0.057 Uiso 1 1 calc R U . . .
C4A C 0.0280(7) 0.4922(2) 0.6120(3) 0.051(4) Uani 1 1 d G . . . .
H4A H 0.0374 0.4573 0.6045 0.062 Uiso 1 1 calc R U . . .
C5A C 0.1085(5) 0.5269(3) 0.6195(3) 0.058(4) Uani 1 1 d G . . . .
H5AA H 0.1718 0.5152 0.6170 0.069 Uiso 1 1 calc R U . . .
N2A N 0.0944(5) 0.5790(3) 0.6306(2) 0.048(3) Uani 1 1 d G . . . .
H2AA H 0.1442 0.6005 0.6352 0.057 Uiso 1 1 calc R U . . .
Yb1 Yb 0.51327(4) 0.67755(2) 0.65695(2) 0.01293(16) Uani 1 1 d . . . . .
Yb2 Yb 0.78304(4) 0.69969(2) 0.71396(2) 0.01909(17) Uani 1 1 d . . . . .
Yb3 Yb 0.24693(4) 0.72427(2) 0.62340(2) 0.01791(17) Uani 1 1 d . . . . .
O1 O 0.3031(7) 0.8102(3) 0.6010(3) 0.043(2) Uani 1 1 d . . . . .
O2 O 0.2695(7) 0.7504(3) 0.5509(3) 0.050(2) Uani 1 1 d . . . . .
O3 O 0.3229(8) 0.8276(4) 0.5345(3) 0.062(3) Uani 1 1 d . . . . .
O4 O 0.7568(6) 0.6593(3) 0.7806(3) 0.044(2) Uani 1 1 d . . . . .
O5 O 0.7264(6) 0.7428(3) 0.7749(3) 0.045(2) Uani 1 1 d . . . . .
O6 O 0.7134(7) 0.7009(3) 0.8349(3) 0.050(2) Uani 1 1 d . . . . .
O7 O 0.1395(6) 0.6717(3) 0.5846(3) 0.034(2) Uani 1 1 d . . . . .
O8 O 0.2148(6) 0.6644(3) 0.6702(3) 0.038(2) Uani 1 1 d . . . . .
O9 O 0.4006(6) 0.7391(3) 0.6721(2) 0.031(2) Uani 1 1 d . . . . .
O10 O 0.3655(6) 0.6635(3) 0.6102(2) 0.030(2) Uani 1 1 d . . . . .
O11 O 0.6599(6) 0.6372(3) 0.6870(2) 0.031(2) Uani 1 1 d . . . . .
O12 O 0.6268(6) 0.7416(3) 0.6807(2) 0.035(2) Uani 1 1 d . . . . .
O13 O 0.8874(6) 0.6334(3) 0.7180(3) 0.040(2) Uani 1 1 d . . . . .
O14 O 0.8121(6) 0.6973(3) 0.6480(3) 0.043(2) Uani 1 1 d . . . . .
N1 N 0.2976(8) 0.7967(4) 0.5618(4) 0.038(3) Uani 1 1 d . . . . .
N2 N 0.7299(9) 0.7012(4) 0.7972(4) 0.045(3) Uani 1 1 d . . . . .
N3 N 0.0985(8) 0.7755(3) 0.5945(3) 0.036(3) Uani 1 1 d . . . . .
N4 N 0.1778(7) 0.7699(3) 0.6777(3) 0.030(2) Uani 1 1 d . . . . .
N5 N 0.5008(7) 0.6657(3) 0.7320(3) 0.027(2) Uani 1 1 d . . . . .
N6 N 0.4532(7) 0.5907(3) 0.6742(3) 0.027(2) Uani 1 1 d . . . . .
N7 N 0.5701(7) 0.6286(3) 0.5990(3) 0.028(2) Uani 1 1 d . . . . .
N8 N 0.5288(7) 0.7303(4) 0.5942(3) 0.035(3) Uani 1 1 d . . . . .
N9 N 0.9279(8) 0.7235(4) 0.7683(3) 0.038(3) Uani 1 1 d . . . . .
N10 N 0.8552(8) 0.7848(4) 0.7013(3) 0.042(3) Uani 1 1 d . . . . .
C6 C 0.0700(10) 0.6733(5) 0.5492(4) 0.036(3) Uani 1 1 d . . . . .
C7 C 0.0397(9) 0.6247(5) 0.5271(4) 0.036(3) Uani 1 1 d . . . . .
H7 H 0.0667 0.5931 0.5391 0.043 Uiso 1 1 calc R U . . .
C8 C -0.0268(10) 0.6242(5) 0.4896(4) 0.042(4) Uani 1 1 d . . . . .
H8 H -0.0454 0.5920 0.4761 0.051 Uiso 1 1 calc R U . . .
C9 C -0.0706(10) 0.6719(5) 0.4696(4) 0.043(4) Uani 1 1 d . . . . .
C10 C -0.1350(11) 0.6716(6) 0.4280(4) 0.053(4) Uani 1 1 d . . . . .
H10 H -0.1527 0.6397 0.4139 0.064 Uiso 1 1 calc R U . . .
C11 C -0.1711(11) 0.7176(5) 0.4086(5) 0.058(4) Uani 1 1 d . . . . .
H11 H -0.2144 0.7169 0.3816 0.070 Uiso 1 1 calc R U . . .
C12 C -0.1433(11) 0.7657(6) 0.4292(5) 0.060(4) Uani 1 1 d . . . . .
H12 H -0.1664 0.7968 0.4149 0.072 Uiso 1 1 calc R U . . .
C13 C -0.0829(10) 0.7686(5) 0.4699(4) 0.047(4) Uani 1 1 d . . . . .
H13 H -0.0677 0.8010 0.4836 0.057 Uiso 1 1 calc R U . . .
C14 C -0.0442(9) 0.7210(5) 0.4907(4) 0.038(3) Uani 1 1 d . . . . .
C15 C 0.0249(9) 0.7209(4) 0.5324(4) 0.036(3) Uani 1 1 d . . . . .
C16 C 0.0306(10) 0.7670(5) 0.5587(4) 0.038(3) Uani 1 1 d . . . . .
H16 H -0.0169 0.7932 0.5500 0.046 Uiso 1 1 calc R U . . .
C17 C 0.0888(9) 0.8223(4) 0.6196(4) 0.028(3) Uani 1 1 d . . . . .
C18 C 0.0460(10) 0.8690(5) 0.6020(4) 0.045(4) Uani 1 1 d . . . . .
H18 H 0.0192 0.8718 0.5724 0.054 Uiso 1 1 calc R U . . .
C19 C 0.0441(10) 0.9118(5) 0.6299(5) 0.053(4) Uani 1 1 d . . . . .
H19A H 0.0160 0.9433 0.6181 0.063 Uiso 1 1 calc R U . . .
C20 C 0.0827(10) 0.9094(5) 0.6748(4) 0.044(4) Uani 1 1 d . . . . .
H20A H 0.0790 0.9382 0.6927 0.052 Uiso 1 1 calc R U . . .
C21 C 0.1261(10) 0.8629(5) 0.6913(4) 0.046(4) Uani 1 1 d . . . . .
H21A H 0.1537 0.8601 0.7209 0.055 Uiso 1 1 calc R U . . .
C22 C 0.1291(9) 0.8192(4) 0.6634(4) 0.036(3) Uani 1 1 d . . . . .
C23 C 0.1819(10) 0.7557(4) 0.7187(5) 0.042(4) Uani 1 1 d . . . . .
H23A H 0.1553 0.7790 0.7363 0.050 Uiso 1 1 calc R U . . .
C24 C 0.2242(9) 0.7072(4) 0.7384(4) 0.036(3) Uani 1 1 d . . . . .
C25 C 0.2539(9) 0.7039(5) 0.7851(4) 0.035(3) Uani 1 1 d . . . . .
C26 C 0.2592(9) 0.7483(5) 0.8120(4) 0.042(3) Uani 1 1 d . . . . .
H26 H 0.2374 0.7805 0.7995 0.050 Uiso 1 1 calc R U . . .
C27 C 0.2958(11) 0.7460(6) 0.8566(5) 0.057(4) Uani 1 1 d . . . . .
H27A H 0.2974 0.7759 0.8738 0.069 Uiso 1 1 calc R U . . .
C28 C 0.3310(11) 0.6965(5) 0.8753(4) 0.055(4) Uani 1 1 d . . . . .
H28A H 0.3581 0.6942 0.9049 0.066 Uiso 1 1 calc R U . . .
C29 C 0.3246(10) 0.6521(6) 0.8494(4) 0.051(4) Uani 1 1 d . . . . .
H29 H 0.3440 0.6196 0.8620 0.061 Uiso 1 1 calc R U . . .
C30 C 0.2899(9) 0.6555(5) 0.8050(4) 0.033(3) Uani 1 1 d . . . . .
C31 C 0.2835(9) 0.6112(5) 0.7782(5) 0.046(4) Uani 1 1 d . . . . .
H31 H 0.2993 0.5786 0.7913 0.056 Uiso 1 1 calc R U . . .
C32 C 0.2553(9) 0.6128(4) 0.7335(4) 0.034(3) Uani 1 1 d . . . . .
H32A H 0.2511 0.5820 0.7170 0.041 Uiso 1 1 calc R U . . .
C33 C 0.2326(9) 0.6630(4) 0.7129(4) 0.033(3) Uani 1 1 d . . . . .
C34 C 0.4186(9) 0.7729(4) 0.7056(4) 0.034(3) Uani 1 1 d . . . . .
C35 C 0.3852(9) 0.8252(4) 0.6962(5) 0.040(4) Uani 1 1 d . . . . .
H35A H 0.3571 0.8356 0.6680 0.048 Uiso 1 1 calc R U . . .
C36 C 0.3959(9) 0.8612(5) 0.7312(4) 0.035(3) Uani 1 1 d . . . . .
H36A H 0.3729 0.8956 0.7255 0.042 Uiso 1 1 calc R U . . .
C37 C 0.4393(9) 0.8479(5) 0.7739(4) 0.037(3) Uani 1 1 d . . . . .
C38 C 0.4490(9) 0.8844(5) 0.8079(5) 0.039(3) Uani 1 1 d . . . . .
H38 H 0.4256 0.9186 0.8020 0.047 Uiso 1 1 calc R U . . .
C39 C 0.4925(11) 0.8707(5) 0.8502(5) 0.055(4) Uani 1 1 d . . . . .
H39A H 0.4981 0.8955 0.8724 0.066 Uiso 1 1 calc R U . . .
C40 C 0.5280(9) 0.8195(5) 0.8592(4) 0.041(4) Uani 1 1 d . . . . .
H40A H 0.5567 0.8100 0.8876 0.049 Uiso 1 1 calc R U . . .
C41 C 0.5207(10) 0.7825(5) 0.8257(4) 0.039(3) Uani 1 1 d . . . . .
H41A H 0.5461 0.7487 0.8321 0.047 Uiso 1 1 calc R U . . .
C42 C 0.4762(9) 0.7950(4) 0.7829(4) 0.033(3) Uani 1 1 d . . . . .
C43 C 0.4628(8) 0.7574(4) 0.7478(4) 0.027(3) Uani 1 1 d . . . . .
C44 C 0.4813(8) 0.7024(4) 0.7586(4) 0.030(3) Uani 1 1 d . . . . .
H44A H 0.4792 0.6920 0.7869 0.036 Uiso 1 1 calc R U . . .
C45 C 0.5120(9) 0.6132(4) 0.7483(4) 0.028(3) Uani 1 1 d . . . . .
C46 C 0.5494(8) 0.6004(4) 0.7918(4) 0.030(3) Uani 1 1 d . . . . .
H46 H 0.5726 0.6265 0.8121 0.036 Uiso 1 1 calc R U . . .
C47 C 0.5511(10) 0.5481(5) 0.8040(4) 0.040(4) Uani 1 1 d . . . . .
H47 H 0.5727 0.5393 0.8332 0.048 Uiso 1 1 calc R U . . .
C48 C 0.5216(10) 0.5080(5) 0.7739(4) 0.041(4) Uani 1 1 d . . . . .
H48A H 0.5242 0.4730 0.7828 0.050 Uiso 1 1 calc R U . . .
C49 C 0.4882(9) 0.5206(4) 0.7305(4) 0.038(3) Uani 1 1 d . . . . .
H49A H 0.4695 0.4941 0.7100 0.045 Uiso 1 1 calc R U . . .
C50 C 0.4827(9) 0.5740(4) 0.7174(4) 0.029(3) Uani 1 1 d . . . . .
C51 C 0.3952(9) 0.5604(4) 0.6474(4) 0.033(3) Uani 1 1 d . . . . .
H51 H 0.3755 0.5292 0.6588 0.040 Uiso 1 1 calc R U . . .
C52 C 0.3569(9) 0.5693(4) 0.6012(4) 0.031(3) Uani 1 1 d . . . . .
C53 C 0.3258(9) 0.5249(4) 0.5720(4) 0.031(3) Uani 1 1 d . . . . .
C54 C 0.3449(9) 0.4721(4) 0.5856(4) 0.037(3) Uani 1 1 d . . . . .
H54 H 0.3812 0.4657 0.6136 0.045 Uiso 1 1 calc R U . . .
C55 C 0.3125(10) 0.4309(5) 0.5597(4) 0.044(4) Uani 1 1 d . . . . .
H55A H 0.3223 0.3966 0.5703 0.053 Uiso 1 1 calc R U . . .
C56 C 0.2622(9) 0.4403(5) 0.5152(4) 0.044(4) Uani 1 1 d . . . . .
H56A H 0.2418 0.4120 0.4966 0.053 Uiso 1 1 calc R U . . .
C57 C 0.2448(9) 0.4912(5) 0.5004(4) 0.043(4) Uani 1 1 d . . . . .
H57 H 0.2113 0.4979 0.4721 0.052 Uiso 1 1 calc R U . . .
C58 C 0.2792(9) 0.5339(4) 0.5297(4) 0.034(3) Uani 1 1 d . . . . .
C59 C 0.2636(9) 0.5864(5) 0.5144(4) 0.040(3) Uani 1 1 d . . . . .
H59A H 0.2311 0.5922 0.4857 0.048 Uiso 1 1 calc R U . . .
C60 C 0.2951(8) 0.6289(4) 0.5405(4) 0.028(3) Uani 1 1 d . . . . .
H60A H 0.2860 0.6629 0.5292 0.033 Uiso 1 1 calc R U . . .
C61 C 0.3418(8) 0.6213(4) 0.5851(4) 0.025(3) Uani 1 1 d . . . . .
C62 C 0.6798(9) 0.5866(4) 0.6841(4) 0.031(3) Uani 1 1 d . . . . .
C63 C 0.7249(8) 0.5586(4) 0.7234(4) 0.030(3) Uani 1 1 d . . . . .
H63A H 0.7325 0.5759 0.7501 0.036 Uiso 1 1 calc R U . . .
C64 C 0.7561(9) 0.5082(4) 0.7224(4) 0.035(3) Uani 1 1 d . . . . .
H64A H 0.7848 0.4913 0.7482 0.042 Uiso 1 1 calc R U . . .
C65 C 0.7455(9) 0.4803(4) 0.6815(4) 0.032(3) Uani 1 1 d . . . . .
C66 C 0.7791(9) 0.4282(5) 0.6798(4) 0.039(3) Uani 1 1 d . . . . .
H66 H 0.8131 0.4127 0.7054 0.047 Uiso 1 1 calc R U . . .
C67 C 0.7643(10) 0.3992(5) 0.6424(4) 0.042(4) Uani 1 1 d . . . . .
H67 H 0.7908 0.3654 0.6418 0.051 Uiso 1 1 calc R U . . .
C68 C 0.7082(9) 0.4221(4) 0.6054(4) 0.037(3) Uani 1 1 d . . . . .
H68A H 0.6939 0.4024 0.5799 0.044 Uiso 1 1 calc R U . . .
C69 C 0.6725(9) 0.4735(4) 0.6049(4) 0.033(3) Uani 1 1 d . . . . .
H69A H 0.6362 0.4877 0.5792 0.039 Uiso 1 1 calc R U . . .
C70 C 0.6911(8) 0.5040(4) 0.6430(4) 0.030(3) Uani 1 1 d . . . . .
C71 C 0.6619(9) 0.5598(4) 0.6452(4) 0.028(3) Uani 1 1 d . . . . .
C72 C 0.6265(9) 0.5851(4) 0.6039(4) 0.030(3) Uani 1 1 d . . . . .
H72A H 0.6439 0.5704 0.5793 0.036 Uiso 1 1 calc R U . . .
C73 C 0.5391(9) 0.6484(4) 0.5561(4) 0.027(3) Uani 1 1 d . . . . .
C74 C 0.5272(9) 0.6200(5) 0.5188(4) 0.038(3) Uani 1 1 d . . . . .
H74 H 0.5430 0.5843 0.5203 0.045 Uiso 1 1 calc R U . . .
C75 C 0.4921(10) 0.6429(5) 0.4778(4) 0.044(4) Uani 1 1 d . . . . .
H75 H 0.4853 0.6225 0.4527 0.053 Uiso 1 1 calc R U . . .
C76 C 0.4673(10) 0.6961(5) 0.4750(4) 0.041(3) Uani 1 1 d . . . . .
H76 H 0.4446 0.7121 0.4482 0.050 Uiso 1 1 calc R U . . .
C77 C 0.4772(9) 0.7241(5) 0.5125(4) 0.036(3) Uani 1 1 d . . . . .
H77 H 0.4573 0.7592 0.5107 0.044 Uiso 1 1 calc R U . . .
C78 C 0.5154(9) 0.7033(4) 0.5535(4) 0.030(3) Uani 1 1 d . . . . .
C79 C 0.5555(9) 0.7792(4) 0.5951(4) 0.031(3) Uani 1 1 d . . . . .
H79 H 0.5616 0.7938 0.5685 0.037 Uiso 1 1 calc R U . . .
C80 C 0.5764(8) 0.8127(4) 0.6309(4) 0.027(3) Uani 1 1 d . . . . .
C81 C 0.5734(8) 0.8699(4) 0.6241(4) 0.031(3) Uani 1 1 d . . . . .
C82 C 0.5355(9) 0.8941(4) 0.5839(4) 0.039(3) Uani 1 1 d . . . . .
H82 H 0.5088 0.8730 0.5602 0.047 Uiso 1 1 calc R U . . .
C83 C 0.5363(11) 0.9471(5) 0.5785(5) 0.052(4) Uani 1 1 d . . . . .
H83 H 0.5078 0.9614 0.5516 0.062 Uiso 1 1 calc R U . . .
C84 C 0.5787(10) 0.9804(5) 0.6122(5) 0.050(4) Uani 1 1 d . . . . .
H84 H 0.5838 1.0164 0.6073 0.060 Uiso 1 1 calc R U . . .
C85 C 0.6128(10) 0.9597(4) 0.6525(5) 0.044(4) Uani 1 1 d . . . . .
H85A H 0.6375 0.9821 0.6757 0.053 Uiso 1 1 calc R U . . .
C86 C 0.6108(9) 0.9041(5) 0.6596(5) 0.040(3) Uani 1 1 d . . . . .
C87 C 0.6450(10) 0.8811(5) 0.7019(5) 0.044(4) Uani 1 1 d . . . . .
H87 H 0.6662 0.9031 0.7256 0.053 Uiso 1 1 calc R U . . .
C88 C 0.6470(9) 0.8293(4) 0.7078(4) 0.033(3) Uani 1 1 d . . . . .
H88 H 0.6701 0.8158 0.7356 0.040 Uiso 1 1 calc R U . . .
C89 C 0.6145(9) 0.7939(4) 0.6725(4) 0.029(3) Uani 1 1 d . . . . .
C90 C 0.9519(9) 0.6107(5) 0.7502(4) 0.034(3) Uani 1 1 d . . . . .
C91 C 0.9823(9) 0.5578(4) 0.7423(5) 0.046(4) Uani 1 1 d . . . . .
H91A H 0.9572 0.5421 0.7155 0.055 Uiso 1 1 calc R U . . .
C92 C 1.0475(10) 0.5301(5) 0.7734(5) 0.046(4) Uani 1 1 d . . . . .
H92 H 1.0689 0.4969 0.7667 0.055 Uiso 1 1 calc R U . . .
C93 C 1.0825(10) 0.5514(5) 0.8153(5) 0.049(4) Uani 1 1 d . . . . .
C94 C 1.1458(11) 0.5236(5) 0.8470(5) 0.059(4) Uani 1 1 d . . . . .
H94 H 1.1673 0.4902 0.8407 0.071 Uiso 1 1 calc R U . . .
C95 C 1.1777(12) 0.5441(6) 0.8877(5) 0.069(5) Uani 1 1 d . . . . .
H95 H 1.2173 0.5238 0.9092 0.082 Uiso 1 1 calc R U . . .
C96 C 1.1511(12) 0.5962(5) 0.8974(5) 0.067(5) Uani 1 1 d . . . . .
H96A H 1.1741 0.6103 0.9250 0.081 Uiso 1 1 calc R U . . .
C97 C 1.0905(10) 0.6257(6) 0.8655(5) 0.055(4) Uani 1 1 d . . . . .
H97A H 1.0702 0.6593 0.8719 0.066 Uiso 1 1 calc R U . . .
C98 C 1.0596(10) 0.6049(5) 0.8233(5) 0.052(4) Uani 1 1 d . . . . .
C99 C 0.9967(9) 0.6359(5) 0.7890(4) 0.041(3) Uani 1 1 d . . . . .
C100 C 0.9912(10) 0.6917(5) 0.7924(5) 0.045(4) Uani 1 1 d . . . . .
H100 H 1.0383 0.7074 0.8142 0.054 Uiso 1 1 calc R U . . .
C101 C 0.9403(11) 0.7792(5) 0.7758(5) 0.047(4) Uani 1 1 d . . . . .
C102 C 0.9829(9) 0.8024(5) 0.8152(4) 0.040(3) Uani 1 1 d . . . . .
H102 H 1.0060 0.7809 0.8391 0.049 Uiso 1 1 calc R U . . .
C103 C 0.9921(10) 0.8560(5) 0.8199(5) 0.045(4) Uani 1 1 d . . . . .
H103 H 1.0217 0.8706 0.8465 0.054 Uiso 1 1 calc R U . . .
C104 C 0.9562(10) 0.8885(5) 0.7837(5) 0.052(4) Uani 1 1 d . . . . .
H10A H 0.9629 0.9250 0.7864 0.062 Uiso 1 1 calc R U . . .
C105 C 0.9101(9) 0.8664(4) 0.7434(4) 0.040(3) Uani 1 1 d . . . . .
H105 H 0.8847 0.8880 0.7198 0.048 Uiso 1 1 calc R U . . .
C106 C 0.9030(10) 0.8115(5) 0.7395(5) 0.045(4) Uani 1 1 d . . . . .
C107 C 0.8552(9) 0.8067(4) 0.6635(4) 0.034(3) Uani 1 1 d . . . . .
H107 H 0.8860 0.8395 0.6640 0.040 Uiso 1 1 calc R U . . .
C108 C 0.8133(10) 0.7859(5) 0.6216(4) 0.039(3) Uani 1 1 d . . . . .
C109 C 0.7883(7) 0.8211(3) 0.5838(2) 0.046(4) Uani 1 1 d G . . . .
C110 C 0.7968(7) 0.8755(3) 0.5888(3) 0.049(4) Uani 1 1 d G . . . .
H110 H 0.8164 0.8900 0.6165 0.058 Uiso 1 1 calc R U . . .
C111 C 0.7759(7) 0.9082(3) 0.5526(3) 0.067(5) Uani 1 1 d G . . . .
H111 H 0.7816 0.9446 0.5559 0.080 Uiso 1 1 calc R U . . .
C112 C 0.7466(7) 0.8865(4) 0.5112(3) 0.067(5) Uani 1 1 d G . . . .
H112 H 0.7327 0.9084 0.4870 0.081 Uiso 1 1 calc R U . . .
C113 C 0.7381(8) 0.8321(4) 0.5062(2) 0.066(5) Uani 1 1 d G . . . .
H113 H 0.7185 0.8176 0.4785 0.079 Uiso 1 1 calc R U . . .
C114 C 0.7589(7) 0.7994(3) 0.5425(3) 0.050(4) Uani 1 1 d G . . . .
C115 C 0.7531(10) 0.7424(5) 0.5365(4) 0.047(4) Uani 1 1 d . . . . .
H11A H 0.7369 0.7283 0.5086 0.056 Uiso 1 1 calc R U . . .
C116 C 0.7713(9) 0.7093(5) 0.5718(4) 0.044(4) Uani 1 1 d . . . . .
H11C H 0.7672 0.6730 0.5678 0.053 Uiso 1 1 calc R U . . .
C117 C 0.7971(9) 0.7309(5) 0.6158(4) 0.037(3) Uani 1 1 d . . . . .
N6S N 1.0465(19) 0.8870(8) 0.4934(7) 0.061(7) Uani 0.5 1 d D U P A -1
C11S C 1.034(3) 0.9313(10) 0.4846(11) 0.102(11) Uani 0.5 1 d D U P A -1
C12S C 0.995(3) 0.9836(9) 0.4629(10) 0.111(11) Uani 0.5 1 d D U P A -1
H12A H 1.0324 1.0124 0.4777 0.166 Uiso 0.5 1 calc R U P A -1
H12B H 1.0013 0.9833 0.4330 0.166 Uiso 0.5 1 calc R U P A -1
H12C H 0.9254 0.9876 0.4643 0.166 Uiso 0.5 1 calc R U P A -1
C1S C 0.2612(11) 0.4286(5) 0.6903(4) 0.051(4) Uani 1 1 d D U . . .
C2S C 0.2748(11) 0.3703(4) 0.6803(5) 0.062(4) Uani 1 1 d D U . . .
H2SA H 0.2221 0.3501 0.6886 0.094 Uiso 1 1 calc R U . . .
H2SB H 0.3382 0.3583 0.6963 0.094 Uiso 1 1 calc R U . . .
H2SC H 0.2725 0.3660 0.6497 0.094 Uiso 1 1 calc R U . . .
N1A N -0.0053(8) 0.6473(4) 0.6448(4) 0.056(3) Uani 1 1 d . . . . .
H1AA H -0.0616 0.6608 0.6474 0.067 Uiso 1 1 calc R U . . .
H1AB H 0.0477 0.6665 0.6489 0.067 Uiso 1 1 calc R U . . .
N1S N 0.2532(10) 0.4721(4) 0.6983(4) 0.066(4) Uani 1 1 d D U . . .
N2S N 0.8541(12) 0.3306(5) 0.5722(5) 0.092(5) Uani 1 1 d D U . . .
C3S C 0.8458(13) 0.2866(6) 0.5622(5) 0.068(4) Uani 1 1 d D U . . .
N3S N 0.818(10) 0.872(3) 0.395(2) 1.9(2) Uani 1 1 d D U . . .
C4S C 0.8347(13) 0.2301(5) 0.5488(5) 0.086(5) Uani 1 1 d D U . . .
H4SA H 0.7922 0.2276 0.5205 0.130 Uiso 1 1 calc R U . . .
H4SB H 0.8055 0.2107 0.5694 0.130 Uiso 1 1 calc R U . . .
H4SC H 0.8993 0.2157 0.5478 0.130 Uiso 1 1 calc R U . . .
C8S C 0.296(3) 0.5360(14) 0.0079(9) 0.293(17) Uani 1 1 d D U . . .
H8SA H 0.2561 0.5105 -0.0105 0.440 Uiso 1 1 calc R U . . .
H8SB H 0.3657 0.5283 0.0096 0.440 Uiso 1 1 calc R U . . .
H8SC H 0.2813 0.5706 -0.0040 0.440 Uiso 1 1 calc R U . . .
N4S N 0.287(2) 0.5425(14) 0.0939(9) 0.281(15) Uani 1 1 d D U . . .
C7S C 0.271(3) 0.533(2) 0.0558(11) 0.315(17) Uani 1 1 d D U . . .
C6S C 0.8358(15) 0.9538(9) 0.3448(7) 0.141(8) Uani 1 1 d D U . . .
H6SA H 0.8324 0.9358 0.3176 0.212 Uiso 1 1 calc R U . . .
H6SB H 0.8924 0.9771 0.3499 0.212 Uiso 1 1 calc R U . . .
H6SC H 0.7756 0.9738 0.3438 0.212 Uiso 1 1 calc R U . . .
C10S C 0.4750(19) 0.6084(10) 0.9635(7) 0.175(10) Uani 1 1 d D U . . .
H10C H 0.4181 0.6305 0.9529 0.263 Uiso 1 1 calc R U . . .
H10D H 0.5125 0.6227 0.9901 0.263 Uiso 1 1 calc R U . . .
H10E H 0.4525 0.5735 0.9686 0.263 Uiso 1 1 calc R U . . .
N5S N 0.589(3) 0.6185(16) 0.9030(10) 0.326(19) Uani 1 1 d D U . . .
C5S C 0.8470(19) 0.9126(10) 0.3824(8) 0.166(9) Uani 1 1 d D U . . .
C9S C 0.542(2) 0.6059(13) 0.9293(10) 0.204(11) Uani 1 1 d D U . . .

loop_
_atom_site_aniso_label
_atom_site_aniso_U_11
_atom_site_aniso_U_22
_atom_site_aniso_U_33
_atom_site_aniso_U_23
_atom_site_aniso_U_13
_atom_site_aniso_U_12
C1A 0.036(10) 0.056(10) 0.046(9) 0.010(7) 0.003(7) -0.004(8)
C2A 0.037(10) 0.052(9) 0.080(11) 0.001(8) 0.016(9) -0.013(8)
C3A 0.041(10) 0.051(9) 0.054(9) -0.008(7) 0.016(8) -0.009(7)
C4A 0.048(10) 0.036(8) 0.077(11) 0.003(7) 0.029(9) 0.004(8)
C5A 0.050(11) 0.044(9) 0.088(12) 0.023(8) 0.036(9) 0.018(8)
N2A 0.024(7) 0.058(8) 0.064(8) 0.006(6) 0.018(6) 0.009(6)
Yb1 0.0104(3) 0.0097(3) 0.0209(3) -0.0012(2) 0.0086(3) -0.0003(2)
Yb2 0.0151(4) 0.0145(3) 0.0300(4) -0.0022(3) 0.0101(3) -0.0006(3)
Yb3 0.0138(3) 0.0152(3) 0.0267(4) 0.0000(3) 0.0089(3) 0.0011(2)
O1 0.049(6) 0.043(5) 0.035(6) -0.007(4) 0.005(5) 0.002(4)
O2 0.059(7) 0.027(5) 0.069(7) -0.001(5) 0.026(5) 0.000(5)
O3 0.081(8) 0.050(6) 0.057(7) 0.015(5) 0.021(6) -0.008(6)
O4 0.034(6) 0.040(5) 0.058(6) -0.016(5) 0.009(5) -0.006(4)
O5 0.049(6) 0.034(5) 0.052(6) 0.007(5) 0.010(5) 0.000(4)
O6 0.052(7) 0.052(6) 0.049(6) -0.006(5) 0.019(5) 0.001(5)
O7 0.029(5) 0.032(5) 0.045(5) -0.002(4) 0.012(5) 0.004(4)
O8 0.035(6) 0.038(5) 0.040(6) -0.013(4) 0.008(5) 0.000(4)
O9 0.028(5) 0.028(4) 0.038(5) -0.001(4) 0.007(4) 0.001(4)
O10 0.021(5) 0.031(5) 0.041(5) -0.002(4) 0.013(4) -0.004(4)
O11 0.031(5) 0.020(4) 0.047(5) -0.006(4) 0.019(4) 0.001(4)
O12 0.042(6) 0.026(5) 0.039(5) 0.000(4) 0.012(4) 0.005(4)
O13 0.028(5) 0.043(5) 0.048(6) 0.004(4) 0.009(5) 0.005(4)
O14 0.045(6) 0.025(4) 0.058(6) 0.005(4) 0.012(5) 0.005(4)
N1 0.032(7) 0.026(6) 0.058(8) 0.002(6) 0.016(6) 0.003(5)
N2 0.054(8) 0.032(7) 0.050(8) -0.013(7) 0.017(7) -0.007(6)
N3 0.042(7) 0.027(5) 0.041(7) -0.004(5) 0.016(6) 0.000(5)
N4 0.028(6) 0.030(6) 0.036(7) 0.000(5) 0.014(5) 0.008(5)
N5 0.023(6) 0.017(5) 0.047(6) -0.011(5) 0.017(5) 0.001(4)
N6 0.023(6) 0.025(5) 0.035(6) -0.007(5) 0.008(5) 0.004(5)
N7 0.026(6) 0.022(5) 0.036(6) 0.007(5) 0.004(5) 0.000(5)
N8 0.028(6) 0.033(6) 0.043(7) 0.000(5) 0.002(5) 0.000(5)
N9 0.037(7) 0.023(6) 0.056(7) 0.001(5) 0.016(6) 0.008(5)
N10 0.049(8) 0.038(6) 0.041(7) 0.003(6) 0.016(6) 0.003(6)
C6 0.032(8) 0.047(8) 0.028(8) -0.002(6) 0.005(7) -0.012(7)
C7 0.034(8) 0.040(8) 0.035(8) -0.007(6) 0.009(7) -0.005(6)
C8 0.045(9) 0.037(8) 0.049(9) -0.015(7) 0.019(8) -0.007(7)
C9 0.050(10) 0.033(8) 0.048(9) -0.002(7) 0.016(8) 0.002(7)
C10 0.056(11) 0.060(10) 0.044(9) -0.008(8) 0.009(8) 0.002(8)
C11 0.062(11) 0.041(9) 0.060(10) -0.004(8) -0.017(9) 0.010(8)
C12 0.062(11) 0.066(11) 0.052(10) 0.006(8) 0.012(9) 0.022(9)
C13 0.040(9) 0.058(9) 0.040(9) 0.006(7) -0.001(7) 0.009(7)
C14 0.026(8) 0.053(9) 0.037(8) -0.006(7) 0.011(7) -0.001(7)
C15 0.030(8) 0.024(7) 0.055(9) -0.013(6) 0.017(7) 0.001(6)
C16 0.030(8) 0.049(8) 0.038(9) 0.007(7) 0.014(7) 0.001(7)
C17 0.024(7) 0.037(7) 0.031(8) -0.011(6) 0.020(6) -0.002(6)
C18 0.049(10) 0.029(7) 0.057(9) 0.001(7) 0.010(8) 0.012(7)
C19 0.030(9) 0.043(9) 0.083(12) -0.016(8) 0.003(8) 0.002(7)
C20 0.062(11) 0.027(7) 0.041(9) -0.008(6) 0.009(8) 0.002(7)
C21 0.058(10) 0.046(9) 0.038(8) 0.000(7) 0.022(8) 0.017(7)
C22 0.017(7) 0.031(7) 0.059(10) -0.003(7) 0.008(7) 0.004(6)
C23 0.041(9) 0.018(7) 0.070(11) -0.005(7) 0.021(8) -0.005(6)
C24 0.034(8) 0.019(7) 0.058(9) 0.000(6) 0.017(7) -0.001(6)
C25 0.022(8) 0.040(8) 0.043(9) -0.002(7) 0.004(7) 0.003(6)
C26 0.028(8) 0.050(9) 0.047(9) -0.002(7) 0.010(7) -0.007(7)
C27 0.058(11) 0.054(10) 0.061(11) -0.005(8) 0.015(9) -0.002(8)
C28 0.070(12) 0.054(9) 0.040(9) 0.002(8) 0.008(8) 0.011(8)
C29 0.058(11) 0.058(9) 0.037(9) 0.000(8) 0.008(8) -0.010(8)
C30 0.031(8) 0.035(7) 0.036(8) -0.007(6) 0.010(7) -0.002(6)
C31 0.033(9) 0.045(9) 0.064(10) 0.023(8) 0.013(8) -0.008(7)
C32 0.036(8) 0.026(7) 0.042(9) -0.004(6) 0.009(7) -0.004(6)
C33 0.027(8) 0.030(7) 0.042(9) 0.008(6) 0.006(7) -0.007(6)
C34 0.013(7) 0.028(7) 0.060(10) -0.012(7) 0.006(7) 0.000(6)
C35 0.016(7) 0.029(7) 0.074(10) 0.003(7) 0.010(7) 0.006(6)
C36 0.028(8) 0.031(7) 0.050(9) -0.009(7) 0.015(7) 0.000(6)
C37 0.018(7) 0.035(8) 0.061(10) -0.024(7) 0.014(7) -0.011(6)
C38 0.021(8) 0.035(8) 0.071(10) -0.012(7) 0.030(8) -0.012(6)
C39 0.062(11) 0.032(8) 0.071(12) -0.026(8) 0.009(9) -0.010(8)
C40 0.027(8) 0.062(9) 0.038(8) -0.023(7) 0.016(7) -0.011(7)
C41 0.042(9) 0.037(8) 0.043(9) -0.005(7) 0.017(7) -0.009(6)
C42 0.017(7) 0.031(7) 0.053(9) -0.015(7) 0.012(7) -0.013(6)
C43 0.018(7) 0.024(6) 0.042(8) -0.004(6) 0.014(6) -0.001(5)
C44 0.025(8) 0.029(7) 0.037(8) 0.006(6) 0.010(6) -0.013(6)
C45 0.037(8) 0.019(6) 0.034(8) 0.006(6) 0.019(7) 0.005(6)
C46 0.020(7) 0.026(7) 0.044(8) 0.005(6) 0.007(6) -0.005(5)
C47 0.052(10) 0.044(8) 0.022(7) 0.009(6) 0.001(7) -0.004(7)
C48 0.049(10) 0.028(7) 0.048(9) 0.006(7) 0.011(8) -0.009(7)
C49 0.039(9) 0.023(7) 0.051(9) -0.003(6) 0.009(7) -0.004(6)
C50 0.027(8) 0.035(7) 0.029(8) 0.003(6) 0.014(6) 0.002(6)
C51 0.045(9) 0.026(7) 0.034(8) -0.001(6) 0.021(7) 0.005(6)
C52 0.019(7) 0.027(7) 0.048(9) 0.001(6) 0.009(6) 0.008(5)
C53 0.023(8) 0.020(6) 0.054(9) -0.004(6) 0.019(7) -0.003(5)
C54 0.031(8) 0.031(7) 0.056(9) -0.001(7) 0.023(7) -0.001(6)
C55 0.043(9) 0.031(7) 0.061(10) -0.010(7) 0.017(8) -0.012(6)
C56 0.032(9) 0.045(9) 0.057(10) -0.018(7) 0.016(8) -0.006(7)
C57 0.032(9) 0.052(9) 0.047(9) -0.014(7) 0.010(7) -0.008(7)
C58 0.035(8) 0.033(7) 0.038(8) -0.007(6) 0.018(7) -0.007(6)
C59 0.038(9) 0.050(9) 0.033(8) -0.003(7) 0.012(7) -0.003(7)
C60 0.021(7) 0.026(7) 0.039(8) 0.001(6) 0.014(6) 0.005(5)
C61 0.008(7) 0.036(7) 0.032(8) -0.004(6) 0.010(6) -0.002(5)
C62 0.023(8) 0.026(7) 0.050(9) -0.004(6) 0.019(7) 0.000(6)
C63 0.024(8) 0.031(7) 0.038(8) -0.002(6) 0.016(6) -0.003(6)
C64 0.042(9) 0.017(6) 0.046(8) 0.004(6) 0.009(7) -0.010(6)
C65 0.033(8) 0.018(6) 0.049(9) -0.002(6) 0.014(7) -0.002(6)
C66 0.040(9) 0.034(8) 0.046(9) 0.016(7) 0.014(7) -0.004(6)
C67 0.036(9) 0.034(7) 0.058(10) -0.007(7) 0.012(8) 0.000(7)
C68 0.033(8) 0.024(7) 0.051(9) -0.007(6) 0.003(7) 0.005(6)
C69 0.026(8) 0.033(7) 0.041(8) -0.007(6) 0.013(6) -0.010(6)
C70 0.013(7) 0.037(7) 0.044(8) -0.005(6) 0.011(6) -0.002(6)
C71 0.027(8) 0.030(7) 0.031(8) -0.002(6) 0.013(6) -0.003(6)
C72 0.026(8) 0.029(7) 0.035(8) -0.004(6) 0.007(6) 0.000(6)
C73 0.028(8) 0.022(6) 0.033(8) -0.002(6) 0.012(6) -0.001(6)
C74 0.019(8) 0.039(8) 0.060(10) -0.001(7) 0.019(7) -0.003(6)
C75 0.050(10) 0.049(9) 0.032(8) -0.009(7) 0.006(7) 0.005(7)
C76 0.047(10) 0.052(9) 0.028(8) 0.007(7) 0.016(7) 0.012(7)
C77 0.036(9) 0.040(7) 0.035(8) 0.009(7) 0.010(7) 0.007(6)
C78 0.030(8) 0.031(7) 0.033(8) 0.000(6) 0.013(6) -0.001(6)
C79 0.025(8) 0.028(7) 0.041(8) 0.000(6) 0.012(6) 0.007(6)
C80 0.016(7) 0.029(7) 0.035(8) -0.003(6) 0.006(6) 0.001(5)
C81 0.016(7) 0.028(7) 0.055(9) 0.006(7) 0.021(7) 0.007(6)
C82 0.043(9) 0.027(7) 0.050(9) 0.007(6) 0.018(7) 0.004(6)
C83 0.055(11) 0.046(9) 0.056(10) 0.008(8) 0.018(8) -0.009(8)
C84 0.050(10) 0.040(8) 0.065(11) 0.014(8) 0.022(9) 0.011(7)
C85 0.039(9) 0.025(7) 0.072(11) -0.009(7) 0.021(8) -0.001(6)
C86 0.028(8) 0.031(7) 0.067(10) -0.013(7) 0.025(8) 0.000(6)
C87 0.044(9) 0.027(8) 0.065(10) -0.016(7) 0.018(8) -0.014(6)
C88 0.028(8) 0.025(7) 0.051(9) -0.014(6) 0.017(7) 0.010(6)
C89 0.027(8) 0.018(6) 0.044(8) 0.003(6) 0.010(6) -0.001(5)
C90 0.025(8) 0.036(7) 0.045(9) -0.008(7) 0.014(7) -0.009(6)
C91 0.029(9) 0.025(7) 0.087(11) -0.008(7) 0.018(8) 0.003(6)
C92 0.040(9) 0.037(8) 0.066(10) -0.002(8) 0.021(8) -0.001(7)
C93 0.032(9) 0.031(8) 0.088(12) 0.012(8) 0.023(9) -0.002(7)
C94 0.061(11) 0.032(8) 0.079(12) -0.003(8) -0.003(10) 0.004(8)
C95 0.063(12) 0.044(9) 0.091(13) 0.017(9) -0.005(10) 0.002(8)
C96 0.065(12) 0.044(9) 0.085(12) 0.004(9) -0.006(10) 0.003(8)
C97 0.038(9) 0.055(9) 0.063(11) 0.004(8) -0.009(8) -0.001(8)
C98 0.028(8) 0.049(9) 0.067(11) 0.021(8) -0.019(8) 0.000(7)
C99 0.025(8) 0.047(8) 0.054(9) -0.003(7) 0.014(7) 0.005(6)
C100 0.031(9) 0.029(8) 0.080(11) -0.017(7) 0.022(8) -0.004(6)
C101 0.051(10) 0.032(8) 0.057(10) 0.012(7) 0.011(8) 0.008(7)
C102 0.019(8) 0.040(8) 0.057(9) 0.000(7) -0.004(7) -0.007(6)
C103 0.042(9) 0.036(8) 0.059(10) -0.003(7) 0.016(8) -0.006(7)
C104 0.042(10) 0.040(8) 0.073(11) 0.010(8) 0.010(8) -0.009(7)
C105 0.029(8) 0.027(7) 0.063(10) -0.010(7) 0.007(7) -0.001(6)
C106 0.034(9) 0.037(8) 0.067(10) -0.007(7) 0.014(8) -0.007(6)
C107 0.024(8) 0.025(7) 0.056(10) -0.003(7) 0.018(7) 0.002(6)
C108 0.032(8) 0.039(8) 0.044(9) 0.006(7) 0.003(7) -0.006(6)
C109 0.039(9) 0.042(8) 0.057(10) 0.008(7) 0.010(8) 0.002(7)
C110 0.034(9) 0.052(9) 0.060(10) 0.002(8) 0.009(8) 0.006(7)
C111 0.056(11) 0.072(11) 0.074(12) 0.022(10) 0.016(10) 0.009(9)
C112 0.068(12) 0.085(13) 0.056(11) 0.032(9) 0.027(9) 0.028(10)
C113 0.092(14) 0.042(9) 0.061(11) 0.018(8) 0.012(10) 0.010(9)
C114 0.046(10) 0.065(10) 0.037(9) 0.012(8) 0.009(8) 0.001(8)
C115 0.051(10) 0.052(9) 0.040(9) -0.002(7) 0.014(8) 0.007(7)
C116 0.033(9) 0.058(9) 0.046(9) -0.003(8) 0.021(7) -0.008(7)
C117 0.022(8) 0.045(8) 0.044(9) 0.000(7) 0.009(7) 0.002(6)
N6S 0.088(15) 0.037(11) 0.063(13) -0.004(10) 0.024(12) -0.026(11)
C11S 0.102(13) 0.104(13) 0.103(13) 0.000(9) 0.028(9) 0.005(9)
C12S 0.113(16) 0.108(16) 0.118(16) 0.004(13) 0.038(14) 0.014(14)
C1S 0.049(7) 0.051(7) 0.051(7) 0.005(6) 0.008(6) -0.004(6)
C2S 0.063(9) 0.054(8) 0.074(9) 0.004(7) 0.021(8) 0.005(7)
N1A 0.028(7) 0.054(8) 0.091(9) -0.010(7) 0.025(7) -0.004(6)
N1S 0.069(9) 0.056(7) 0.073(8) 0.005(7) 0.016(7) -0.009(7)
N2S 0.104(11) 0.085(10) 0.097(10) 0.018(8) 0.044(9) 0.031(9)
C3S 0.063(8) 0.075(8) 0.072(8) 0.014(7) 0.033(7) 0.015(7)
N3S 1.9(2) 1.9(2) 1.9(2) 0.01(2) 0.38(4) 0.01(2)
C4S 0.081(10) 0.085(10) 0.095(10) 0.021(9) 0.021(9) -0.004(9)
C8S 0.28(2) 0.29(2) 0.31(2) 0.001(15) 0.040(15) -0.015(14)
N4S 0.23(2) 0.35(2) 0.31(2) 0.069(18) 0.141(18) 0.011(17)
C7S 0.307(19) 0.317(19) 0.32(2) -0.006(10) 0.055(10) -0.004(10)
C6S 0.084(12) 0.191(14) 0.153(13) -0.095(12) 0.035(11) 0.012(11)
C10S 0.182(15) 0.201(15) 0.144(14) -0.013(13) 0.038(12) -0.011(13)
N5S 0.31(3) 0.40(3) 0.29(2) 0.014(18) 0.103(18) -0.035(19)
C5S 0.141(11) 0.185(12) 0.179(12) 0.001(9) 0.050(9) 0.009(9)
C9S 0.198(14) 0.209(13) 0.198(13) -0.001(9) 0.025(9) -0.012(9)

loop_
_atom_type_symbol
_atom_type_description
_atom_type_scat_dispersion_real
_atom_type_scat_dispersion_imag
_atom_type_scat_source
Yb Yb -7.2108 4.4329 'International Tables Vol C Tables 4.2.6.8 and 6.1.1.4'
O O 0.0492 0.0322 'International Tables Vol C Tables 4.2.6.8 and 6.1.1.4'
N N 0.0311 0.0180 'International Tables Vol C Tables 4.2.6.8 and 6.1.1.4'
C C 0.0181 0.0091 'International Tables Vol C Tables 4.2.6.8 and 6.1.1.4'
H H 0.0000 0.0000 'International Tables Vol C Tables 4.2.6.8 and 6.1.1.4'

loop_
_geom_angle_atom_site_label_1
_geom_angle_atom_site_label_2
_geom_angle_atom_site_label_3
_geom_angle
N1A C1A C2A 125.0(7)
N1A C1A N2A 115.0(7)
C2A C1A N2A 120.0
C3A C2A C1A 120.0
C4A C3A C2A 120.0
C3A C4A C5A 120.0
C4A C5A N2A 120.0
C5A N2A C1A 120.0
O12 Yb1 O10 141.7(3)
O12 Yb1 O11 72.5(3)
O10 Yb1 O11 142.2(3)
O12 Yb1 O9 83.5(3)
O10 Yb1 O9 72.3(3)
O11 Yb1 O9 141.8(3)
O12 Yb1 N5 86.9(3)
O10 Yb1 N5 112.6(3)
O11 Yb1 N5 76.6(3)
O9 Yb1 N5 72.7(3)
O12 Yb1 N8 72.9(3)
O10 Yb1 N8 76.9(3)
O11 Yb1 N8 111.8(3)
O9 Yb1 N8 87.9(3)
N5 Yb1 N8 153.6(3)
O12 Yb1 N6 144.1(3)
O10 Yb1 N6 73.1(3)
O11 Yb1 N6 79.1(3)
O9 Yb1 N6 107.3(3)
N5 Yb1 N6 65.2(3)
N8 Yb1 N6 139.8(3)
O12 Yb1 N7 108.1(3)
O10 Yb1 N7 79.3(3)
O11 Yb1 N7 72.4(3)
O9 Yb1 N7 144.9(3)
N5 Yb1 N7 139.0(3)
N8 Yb1 N7 65.6(3)
N6 Yb1 N7 82.9(3)
O12 Yb1 Yb3 115.11(19)
O10 Yb1 Yb3 35.57(18)
O11 Yb1 Yb3 167.41(18)
O9 Yb1 Yb3 36.75(19)
N5 Yb1 Yb3 93.4(2)
N8 Yb1 Yb3 80.5(2)
N6 Yb1 Yb3 89.9(2)
N7 Yb1 Yb3 112.5(2)
O12 Yb1 Yb2 37.31(19)
O10 Yb1 Yb2 168.10(19)
O11 Yb1 Yb2 35.18(18)
O9 Yb1 Yb2 115.24(19)
N5 Yb1 Yb2 79.1(2)
N8 Yb1 Yb2 93.8(2)
N6 Yb1 Yb2 111.4(2)
N7 Yb1 Yb2 90.2(2)
Yb3 Yb1 Yb2 151.040(18)
O14 Yb2 O13 78.1(3)
O14 Yb2 O11 83.8(3)
O13 Yb2 O11 85.0(3)
O14 Yb2 N9 113.5(3)
O13 Yb2 N9 73.7(3)
O11 Yb2 N9 148.3(3)
O14 Yb2 O4 153.3(3)
O13 Yb2 O4 80.3(3)
O11 Yb2 O4 78.8(3)
N9 Yb2 O4 74.8(3)
O14 Yb2 O12 85.2(3)
O13 Yb2 O12 150.2(3)
O11 Yb2 O12 68.6(3)
N9 Yb2 O12 136.0(3)
O4 Yb2 O12 106.7(3)
O14 Yb2 N10 73.4(3)
O13 Yb2 N10 114.2(3)
O11 Yb2 N10 145.5(3)
N9 Yb2 N10 66.0(3)
O4 Yb2 N10 130.6(3)
O12 Yb2 N10 83.7(3)
O14 Yb2 O5 153.5(3)
O13 Yb2 O5 126.8(3)
O11 Yb2 O5 105.5(3)
N9 Yb2 O5 71.3(3)
O4 Yb2 O5 52.5(3)
O12 Yb2 O5 75.7(3)
N10 Yb2 O5 86.2(3)
O14 Yb2 N2 175.7(3)
O13 Yb2 N2 103.9(3)
O11 Yb2 N2 92.5(3)
N9 Yb2 N2 70.8(3)
O4 Yb2 N2 26.3(3)
O12 Yb2 N2 91.4(3)
N10 Yb2 N2 108.8(3)
O5 Yb2 N2 26.2(3)
O14 Yb2 Yb1 83.8(2)
O13 Yb2 Yb1 118.1(2)
O11 Yb2 Yb1 34.10(17)
N9 Yb2 Yb1 161.6(2)
O4 Yb2 Yb1 92.7(2)
O12 Yb2 Yb1 34.53(17)
N10 Yb2 Yb1 116.0(3)
O5 Yb2 Yb1 90.3(2)
N2 Yb2 Yb1 91.9(2)
O7 Yb3 O8 75.5(3)
O7 Yb3 O10 84.8(3)
O8 Yb3 O10 84.3(3)
O7 Yb3 O9 150.9(3)
O8 Yb3 O9 87.0(3)
O10 Yb3 O9 70.2(3)
O7 Yb3 N4 112.1(3)
O8 Yb3 N4 72.7(3)
O10 Yb3 N4 146.0(3)
O9 Yb3 N4 83.6(3)
O7 Yb3 N3 72.5(3)
O8 Yb3 N3 110.7(3)
O10 Yb3 N3 147.8(3)
O9 Yb3 N3 136.3(3)
N4 Yb3 N3 65.8(3)
O7 Yb3 O2 80.9(3)
O8 Yb3 O2 151.6(3)
O10 Yb3 O2 78.0(3)
O9 Yb3 O2 107.3(3)
N4 Yb3 O2 132.0(3)
N3 Yb3 O2 76.0(3)
O7 Yb3 O1 126.8(3)
O8 Yb3 O1 155.7(3)
O10 Yb3 O1 105.5(3)
O9 Yb3 O1 75.9(3)
N4 Yb3 O1 88.0(3)
N3 Yb3 O1 72.8(3)
O2 Yb3 O1 52.4(3)
O7 Yb3 N1 104.2(3)
O8 Yb3 N1 176.3(3)
O10 Yb3 N1 92.0(3)
O9 Yb3 N1 91.8(3)
N4 Yb3 N1 110.7(3)
N3 Yb3 N1 72.5(3)
O2 Yb3 N1 26.2(3)
O1 Yb3 N1 26.2(3)
O7 Yb3 Yb1 118.0(2)
O8 Yb3 Yb1 84.7(2)
O10 Yb3 Yb1 34.53(18)
O9 Yb3 Yb1 35.72(18)
N4 Yb3 Yb1 116.5(2)
N3 Yb3 Yb1 163.8(2)
O2 Yb3 Yb1 92.9(2)
O1 Yb3 Yb1 91.1(2)
N1 Yb3 Yb1 92.3(2)
N1 O1 Yb3 94.4(7)
N1 O2 Yb3 95.1(7)
N2 O4 Yb2 96.0(7)
N2 O5 Yb2 94.4(7)
C6 O7 Yb3 138.8(7)
C33 O8 Yb3 132.3(7)
C34 O9 Yb1 124.7(7)
C34 O9 Yb3 127.5(7)
Yb1 O9 Yb3 107.5(3)
C61 O10 Yb1 126.0(7)
C61 O10 Yb3 122.8(7)
Yb1 O10 Yb3 109.9(3)
C62 O11 Yb1 125.7(7)
C62 O11 Yb2 122.8(7)
Yb1 O11 Yb2 110.7(3)
C89 O12 Yb1 126.0(7)
C89 O12 Yb2 125.2(7)
Yb1 O12 Yb2 108.2(3)
C90 O13 Yb2 134.4(7)
C117 O14 Yb2 133.1(8)
O3 N1 O2 120.3(11)
O3 N1 O1 121.5(10)
O2 N1 O1 118.1(11)
O3 N1 Yb3 177.8(8)
O2 N1 Yb3 58.8(6)
O1 N1 Yb3 59.3(6)
O6 N2 O5 122.5(11)
O6 N2 O4 120.3(11)
O5 N2 O4 117.1(11)
O6 N2 Yb2 175.5(9)
O5 N2 Yb2 59.4(6)
O4 N2 Yb2 57.7(6)
C16 N3 C17 118.1(10)
C16 N3 Yb3 128.4(8)
C17 N3 Yb3 113.4(7)
C23 N4 C22 117.6(10)
C23 N4 Yb3 127.7(8)
C22 N4 Yb3 114.7(8)
C44 N5 C45 116.9(10)
C44 N5 Yb1 126.6(7)
C45 N5 Yb1 116.4(7)
C51 N6 C50 118.3(10)
C51 N6 Yb1 125.5(8)
C50 N6 Yb1 116.2(7)
C72 N7 C73 117.2(10)
C72 N7 Yb1 126.4(8)
C73 N7 Yb1 116.4(7)
C79 N8 C78 117.7(10)
C79 N8 Yb1 125.7(8)
C78 N8 Yb1 116.3(7)
C100 N9 C101 118.1(11)
C100 N9 Yb2 127.4(8)
C101 N9 Yb2 114.4(8)
C107 N10 C106 118.8(11)
C107 N10 Yb2 126.6(8)
C106 N10 Yb2 114.6(8)
O7 C6 C15 122.1(11)
O7 C6 C7 118.3(11)
C15 C6 C7 119.6(11)
C8 C7 C6 121.0(12)
C7 C8 C9 121.8(12)
C10 C9 C14 119.0(12)
C10 C9 C8 121.6(12)
C14 C9 C8 119.3(12)
C11 C10 C9 120.6(13)
C10 C11 C12 120.0(13)
C13 C12 C11 122.1(14)
C12 C13 C14 118.6(13)
C9 C14 C13 119.5(12)
C9 C14 C15 118.5(11)
C13 C14 C15 121.9(11)
C6 C15 C16 121.2(12)
C6 C15 C14 119.6(11)
C16 C15 C14 118.2(11)
N3 C16 C15 125.0(12)
C22 C17 C18 119.8(11)
C22 C17 N3 115.9(10)
C18 C17 N3 124.3(11)
C17 C18 C19 118.3(12)
C18 C19 C20 123.0(13)
C21 C20 C19 117.5(12)
C20 C21 C22 120.1(12)
C17 C22 C21 121.1(11)
C17 C22 N4 115.2(10)
C21 C22 N4 123.6(11)
N4 C23 C24 125.5(12)
C33 C24 C25 119.9(11)
C33 C24 C23 120.8(12)
C25 C24 C23 119.3(11)
C26 C25 C30 117.4(11)
C26 C25 C24 122.4(11)
C30 C25 C24 119.8(11)
C27 C26 C25 122.5(13)
C26 C27 C28 118.3(13)
C29 C28 C27 120.0(13)
C30 C29 C28 120.8(13)
C29 C30 C31 121.8(12)
C29 C30 C25 121.0(12)
C31 C30 C25 117.2(11)
C32 C31 C30 124.1(12)
C31 C32 C33 118.3(11)
O8 C33 C24 122.9(11)
O8 C33 C32 117.5(11)
C24 C33 C32 119.5(11)
O9 C34 C43 122.6(10)
O9 C34 C35 115.9(11)
C43 C34 C35 121.4(11)
C36 C35 C34 117.8(12)
C37 C36 C35 123.1(11)
C36 C37 C38 121.9(12)
C36 C37 C42 118.8(11)
C38 C37 C42 119.3(12)
C39 C38 C37 121.4(12)
C38 C39 C40 119.6(12)
C39 C40 C41 120.2(13)
C42 C41 C40 121.4(12)
C41 C42 C37 118.1(11)
C41 C42 C43 123.2(11)
C37 C42 C43 118.7(11)
C34 C43 C42 120.2(10)
C34 C43 C44 121.0(10)
C42 C43 C44 118.1(11)
N5 C44 C43 125.6(11)
C50 C45 C46 120.7(10)
C50 C45 N5 115.0(10)
C46 C45 N5 124.3(10)
C47 C46 C45 118.6(11)
C46 C47 C48 121.8(11)
C49 C48 C47 119.6(11)
C48 C49 C50 119.6(11)
C45 C50 N6 116.4(10)
C45 C50 C49 119.6(11)
N6 C50 C49 123.9(11)
N6 C51 C52 127.6(11)
C61 C52 C51 120.0(10)
C61 C52 C53 119.4(11)
C51 C52 C53 120.4(10)
C58 C53 C54 118.3(11)
C58 C53 C52 120.0(10)
C54 C53 C52 121.8(11)
C55 C54 C53 122.3(13)
C54 C55 C56 119.3(12)
C57 C56 C55 119.7(12)
C56 C57 C58 118.7(12)
C53 C58 C59 119.6(11)
C53 C58 C57 121.5(11)
C59 C58 C57 119.0(12)
C60 C59 C58 121.9(11)
C59 C60 C61 120.3(11)
O10 C61 C52 122.5(10)
O10 C61 C60 118.6(10)
C52 C61 C60 118.8(10)
O11 C62 C71 122.7(11)
O11 C62 C63 118.5(10)
C71 C62 C63 118.8(10)
C64 C63 C62 121.7(11)
C63 C64 C65 120.6(11)
C66 C65 C70 119.1(11)
C66 C65 C64 121.3(11)
C70 C65 C64 119.3(10)
C67 C66 C65 123.2(12)
C66 C67 C68 117.1(12)
C67 C68 C69 122.5(12)
C68 C69 C70 120.3(12)
C69 C70 C65 117.7(10)
C69 C70 C71 124.5(11)
C65 C70 C71 117.8(10)
C62 C71 C72 123.0(10)
C62 C71 C70 121.0(11)
C72 C71 C70 115.5(10)
N7 C72 C71 123.6(11)
C74 C73 N7 126.3(10)
C74 C73 C78 118.7(11)
N7 C73 C78 114.9(10)
C73 C74 C75 122.1(11)
C76 C75 C74 119.6(12)
C77 C76 C75 118.1(12)
C76 C77 C78 123.9(12)
C77 C78 C73 117.5(11)
C77 C78 N8 127.0(11)
C73 C78 N8 115.4(10)
N8 C79 C80 127.8(12)
C89 C80 C79 121.8(10)
C89 C80 C81 118.2(10)
C79 C80 C81 119.3(11)
C82 C81 C86 116.4(11)
C82 C81 C80 124.0(11)
C86 C81 C80 119.6(11)
C83 C82 C81 122.4(13)
C82 C83 C84 121.4(13)
C85 C84 C83 119.1(13)
C84 C85 C86 120.7(13)
C81 C86 C85 119.7(13)
C81 C86 C87 118.3(11)
C85 C86 C87 122.0(12)
C88 C87 C86 121.6(12)
C87 C88 C89 121.3(12)
O12 C89 C80 121.7(10)
O12 C89 C88 117.4(10)
C80 C89 C88 120.9(10)
O13 C90 C99 124.7(11)
O13 C90 C91 116.2(11)
C99 C90 C91 118.9(12)
C92 C91 C90 121.4(13)
C91 C92 C93 121.0(13)
C94 C93 C92 121.6(13)
C94 C93 C98 119.2(14)
C92 C93 C98 118.9(13)
C95 C94 C93 121.1(14)
C94 C95 C96 120.6(14)
C97 C96 C95 119.3(15)
C96 C97 C98 120.1(14)
C97 C98 C93 119.2(12)
C97 C98 C99 120.8(13)
C93 C98 C99 119.8(13)
C90 C99 C100 119.8(12)
C90 C99 C98 118.9(12)
C100 C99 C98 120.8(12)
N9 C100 C99 127.6(13)
C102 C101 C106 119.5(12)
C102 C101 N9 125.2(12)
C106 C101 N9 115.2(12)
C103 C102 C101 121.9(13)
C102 C103 C104 119.0(13)
C103 C104 C105 120.6(12)
C106 C105 C104 119.0(13)
C105 C106 C101 119.9(13)
C105 C106 N10 124.1(13)
C101 C106 N10 115.9(11)
N10 C107 C108 127.2(11)
C117 C108 C107 120.5(11)
C117 C108 C109 119.1(11)
C107 C108 C109 120.4(10)
C110 C109 C114 120.0
C110 C109 C108 120.6(8)
C114 C109 C108 119.4(8)
C109 C110 C111 120.0
C112 C111 C110 120.0
C111 C112 C113 120.0
C114 C113 C112 120.0
C113 C114 C109 120.0
C113 C114 C115 119.4(8)
C109 C114 C115 120.6(8)
C116 C115 C114 120.5(12)
C115 C116 C117 120.2(13)
O14 C117 C108 123.1(11)
O14 C117 C116 117.1(11)
C108 C117 C116 119.6(12)
N6S C11S C12S 164(3)
N1S C1S C2S 178.4(17)
N2S C3S C4S 179(2)
N4S C7S C8S 154(4)
N3S C5S C6S 147(3)
N5S C9S C10S 162(4)

loop_
_geom_bond_atom_site_label_1
_geom_bond_atom_site_label_2
_geom_bond_distance
C1A N1A 1.335(11)
C1A C2A 1.3900
C1A N2A 1.3900
C2A C3A 1.3900
C3A C4A 1.3900
C4A C5A 1.3900
C5A N2A 1.3900
Yb1 O12 2.265(8)
Yb1 O10 2.270(8)
Yb1 O11 2.276(7)
Yb1 O9 2.305(7)
Yb1 N5 2.411(9)
Yb1 N8 2.422(10)
Yb1 N6 2.448(9)
Yb1 N7 2.450(9)
Yb1 Yb3 3.7651(8)
Yb1 Yb2 3.7969(8)
Yb2 O14 2.181(9)
Yb2 O13 2.189(8)
Yb2 O11 2.339(7)
Yb2 N9 2.413(10)
Yb2 O4 2.417(9)
Yb2 O12 2.422(8)
Yb2 N10 2.437(10)
Yb2 O5 2.455(9)
Yb2 N2 2.843(12)
Yb3 O7 2.164(8)
Yb3 O8 2.214(8)
Yb3 O10 2.329(7)
Yb3 O9 2.363(8)
Yb3 N4 2.401(9)
Yb3 N3 2.423(10)
Yb3 O2 2.444(9)
Yb3 O1 2.457(8)
Yb3 N1 2.848(11)
O1 N1 1.262(12)
O2 N1 1.260(12)
O3 N1 1.260(12)
O4 N2 1.268(12)
O5 N2 1.259(12)
O6 N2 1.249(12)
O7 C6 1.309(13)
O8 C33 1.314(13)
O9 C34 1.340(13)
O10 C61 1.331(12)
O11 C62 1.318(12)
O12 C89 1.353(12)
O13 C90 1.331(13)
O14 C117 1.308(14)
N3 C16 1.322(14)
N3 C17 1.443(14)
N4 C23 1.325(14)
N4 C22 1.445(14)
N5 C44 1.312(13)
N5 C45 1.423(13)
N6 C51 1.286(13)
N6 C50 1.400(13)
N7 C72 1.334(13)
N7 C73 1.418(13)
N8 C79 1.290(13)
N8 C78 1.428(14)
N9 C100 1.305(15)
N9 C101 1.437(15)
N10 C107 1.309(14)
N10 C106 1.415(15)
C6 C15 1.409(16)
C6 C7 1.432(16)
C7 C8 1.333(16)
C8 C9 1.437(17)
C9 C10 1.418(17)
C9 C14 1.421(16)
C10 C11 1.361(17)
C11 C12 1.395(18)
C12 C13 1.377(17)
C13 C14 1.422(16)
C14 C15 1.450(16)
C15 C16 1.424(16)
C17 C22 1.376(16)
C17 C18 1.385(15)
C18 C19 1.396(16)
C19 C20 1.403(17)
C20 C21 1.372(16)
C21 C22 1.417(16)
C23 C24 1.444(16)
C24 C33 1.392(16)
C24 C25 1.443(16)
C25 C26 1.397(16)
C25 C30 1.420(16)
C26 C27 1.389(17)
C27 C28 1.425(18)
C28 C29 1.380(17)
C29 C30 1.379(16)
C30 C31 1.394(16)
C31 C32 1.379(16)
C32 C33 1.432(15)
C34 C43 1.398(16)
C34 C35 1.413(15)
C35 C36 1.412(16)
C36 C37 1.392(16)
C37 C38 1.399(16)
C37 C42 1.439(16)
C38 C39 1.383(17)
C39 C40 1.395(17)
C40 C41 1.396(15)
C41 C42 1.395(16)
C42 C43 1.440(15)
C43 C44 1.446(15)
C45 C50 1.391(15)
C45 C46 1.394(15)
C46 C47 1.378(15)
C47 C48 1.390(15)
C48 C49 1.384(15)
C49 C50 1.410(15)
C51 C52 1.454(15)
C52 C61 1.412(15)
C52 C53 1.462(15)
C53 C58 1.370(15)
C53 C54 1.412(15)
C54 C55 1.345(15)
C55 C56 1.446(17)
C56 C57 1.376(16)
C57 C58 1.434(15)
C58 C59 1.418(16)
C59 C60 1.370(15)
C60 C61 1.427(15)
C62 C71 1.375(15)
C62 C63 1.448(15)
C63 C64 1.349(15)
C64 C65 1.446(15)
C65 C66 1.402(15)
C65 C70 1.418(15)
C66 C67 1.365(16)
C67 C68 1.384(16)
C68 C69 1.389(15)
C69 C70 1.404(15)
C70 C71 1.474(15)
C71 C72 1.441(15)
C73 C74 1.357(15)
C73 C78 1.427(15)
C74 C75 1.402(16)
C75 C76 1.390(16)
C76 C77 1.355(16)
C77 C78 1.391(15)
C79 C80 1.391(15)
C80 C89 1.386(15)
C80 C81 1.465(15)
C81 C82 1.403(15)
C81 C86 1.422(16)
C82 C83 1.353(16)
C83 C84 1.385(17)
C84 C85 1.361(16)
C85 C86 1.429(16)
C86 C87 1.438(17)
C87 C88 1.326(15)
C88 C89 1.426(15)
C90 C99 1.401(16)
C90 C91 1.439(15)
C91 C92 1.373(17)
C92 C93 1.412(18)
C93 C94 1.375(17)
C93 C98 1.425(18)
C94 C95 1.365(18)
C95 C96 1.418(19)
C96 C97 1.382(17)
C97 C98 1.407(18)
C98 C99 1.463(16)
C99 C100 1.421(16)
C101 C102 1.385(17)
C101 C106 1.411(17)
C102 C103 1.370(16)
C103 C104 1.409(17)
C104 C105 1.409(17)
C105 C106 1.401(15)
C107 C108 1.423(16)
C108 C117 1.418(16)
C108 C109 1.469(13)
C109 C110 1.3900
C109 C114 1.3900
C110 C111 1.3900
C111 C112 1.3900
C112 C113 1.3900
C113 C114 1.3900
C114 C115 1.458(14)
C115 C116 1.371(16)
C116 C117 1.459(17)
N6S C11S 1.162(16)
C11S C12S 1.538(17)
C1S N1S 1.140(12)
C1S C2S 1.530(12)
N2S C3S 1.159(13)
C3S C4S 1.491(13)
N3S C5S 1.197(18)
C8S C7S 1.608(19)
N4S C7S 1.192(18)
C6S C5S 1.558(16)
C10S C9S 1.543(17)
N5S C9S 1.186(17)
